data_7155896
loop_
_publ_author_name
'Mehr, S. Hessam M.'
'Oshima, Hiroya'
'Carta, Veronica'
'Patrick, Brian O.'
'White, Nicholas G.'
'MacLachlan, Mark J.'

_publ_section_title
;
 Tuning the tautomeric behavior of tris(salicylaldimines)
;
_journal_name_full 'Org. Biomol. Chem.'
_journal_paper_doi 10.1039/C7OB02058A
_journal_year 2017
_chemical_absolute_configuration unk
_chemical_compound_source synthesized
_chemical_formula_moiety 'C30 H27 N3 O6'
_chemical_formula_sum 'C30 H27 N3 O6'
_chemical_formula_weight 525.56
_space_group_IT_number 82
_symmetry_cell_setting tetragonal
_symmetry_space_group_name_Hall 'I -4'
_symmetry_space_group_name_H-M 'I -4'
_atom_sites_solution_hydrogens difmap
_atom_sites_solution_primary other
_audit_update_record
;
2017-08-16 deposited with the CCDC.
2017-09-19 downloaded from the CCDC.
;
_cell_angle_alpha 90
_cell_angle_beta 90
_cell_angle_gamma 90
_cell_formula_units_Z 8
_cell_length_a 33.094(4)
_cell_length_b 33.094(4)
_cell_length_c 4.6401(7)
_cell_measurement_reflns_used 2804
_cell_measurement_temperature 90
_cell_measurement_theta_max 65.01
_cell_measurement_theta_min 2.67
_cell_volume 5081.9(12)
_computing_cell_refinement 'Apex2, (Bruker, 2007)'
_computing_data_collection 'Apex2, (Bruker, 2007)'
_computing_data_reduction 'Apex2, (Bruker, 2007)'
_computing_publication_material 'CRYSTALS (Betteridge et al., 2003)'
_computing_structure_refinement 'CRYSTALS (Betteridge et al., 2003)'
_computing_structure_solution 'Superflip (Palatinus & Chapuis, 2007)'
_diffrn_ambient_temperature 90
_diffrn_measured_fraction_theta_full 0.983
_diffrn_measured_fraction_theta_max 0.983
_diffrn_measurement_device Serial
_diffrn_measurement_device_type 'Bruker Apex Duo'
_diffrn_measurement_method \w/2\q
_diffrn_radiation_monochromator graphite
_diffrn_radiation_type 'Cu K\a'
_diffrn_radiation_wavelength 1.54178
_diffrn_reflns_av_R_equivalents 0.056
_diffrn_reflns_limit_h_max 38
_diffrn_reflns_limit_h_min -26
_diffrn_reflns_limit_k_max 31
_diffrn_reflns_limit_k_min -38
_diffrn_reflns_limit_l_max 4
_diffrn_reflns_limit_l_min -5
_diffrn_reflns_number 8857
_diffrn_reflns_theta_full 65.149
_diffrn_reflns_theta_max 65.149
_diffrn_reflns_theta_min 1.888
_diffrn_standards_decay_% 0
_diffrn_standards_interval_count 0
_diffrn_standards_interval_time 0
_diffrn_standards_number 0
_exptl_absorpt_coefficient_mu 0.796
_exptl_absorpt_correction_T_max 1.00
_exptl_absorpt_correction_T_min 0.747
_exptl_absorpt_correction_type multi-scan
_exptl_absorpt_process_details 'Apex2, (Bruker, 2007)'
_exptl_crystal_colour yellow
_exptl_crystal_density_diffrn 1.374
_exptl_crystal_density_method 'not measured'
_exptl_crystal_description rod
_exptl_crystal_F_000 2208
_exptl_crystal_size_max 0.67
_exptl_crystal_size_mid 0.04
_exptl_crystal_size_min 0.04
_refine_diff_density_max 0.25
_refine_diff_density_min -0.21
_refine_ls_extinction_method None
_refine_ls_goodness_of_fit_ref 0.9190
_refine_ls_hydrogen_treatment mixed
_refine_ls_matrix_type full
_refine_ls_number_parameters 361
_refine_ls_number_reflns 3716
_refine_ls_number_restraints 3
_refine_ls_R_factor_all 0.0529
_refine_ls_R_factor_gt 0.0451
_refine_ls_shift/su_max 0.0002540
_refine_ls_shift/su_mean 0.0000292
_refine_ls_structure_factor_coef Fsqd
_refine_ls_weighting_details
;
 Method, part 1, Chebychev polynomial, (Watkin, 1994, Prince, 1982) 
 [weight] = 1.0/[A~0~*T~0~(x)+A~1~*T~1~(x) ... +A~n-1~]*T~n-1~(x)] 
 where A~i~ are the Chebychev coefficients listed below and x= Fcalc/Fmax 
 Method = Robust Weighting (Prince, 1982) 
 W = [weight] * [1-(deltaF/6*sigmaF)^2^]^2^ 
 A~i~ are: 
 8.14 12.2 5.68 1.42 
;
_refine_ls_weighting_scheme calc
_refine_ls_wR_factor_all 0.1243
_refine_ls_wR_factor_gt 0.1138
_refine_ls_wR_factor_ref 0.1243
_reflns_limit_h_max 38
_reflns_limit_h_min -38
_reflns_limit_k_max 38
_reflns_limit_k_min 0
_reflns_limit_l_max 5
_reflns_limit_l_min 0
_reflns_number_gt 3170
_reflns_number_total 3738
_reflns_threshold_expression I>2.0\s(I)
_oxford_diffrn_Wilson_B_factor 1.94
_oxford_diffrn_Wilson_scale 99.04
_oxford_refine_ls_r_factor_ref 0.0529
_oxford_refine_ls_scale 0.10912(5)
_oxford_reflns_number_all 3716
_oxford_reflns_threshold_expression_ref I>-3.0\s(I)
_cod_data_source_file c7ob02058a15.cif
_cod_data_source_block Compound7
_cod_depositor_comments
;
The following automatic conversions were performed:

'_atom_sites_solution_primary' value 'Other' changed to 'other'
according to
/home/data/users/saulius/crontab/automatic-downloads/rss-feeds/RSC/lib/dictionaries/cif_core.dic
dictionary named 'cif_core.dic' version 2.4.2 from 2011-04-26.

Automatic conversion script
Id: cif_fix_values 4973 2017-02-22 13:04:09Z antanas 
;
_cod_original_cell_volume 5082.0(8)
_cod_original_sg_symbol_H-M 'I -4 '
_cod_database_code 7155896

loop_
_symmetry_equiv_pos_as_xyz
x,y,z
x+1/2,y+1/2,z+1/2
y,-x,-z
y+1/2,-x+1/2,-z+1/2
-y,x,-z
-y+1/2,x+1/2,-z+1/2
-x,-y,z
-x+1/2,-y+1/2,z+1/2

loop_
_atom_site_label
_atom_site_type_symbol
_atom_site_fract_x
_atom_site_fract_y
_atom_site_fract_z
_atom_site_U_iso_or_equiv
_atom_site_occupancy
_atom_site_adp_type
_atom_site_refinement_flags_posn
C1 C 0.23282(9) 0.50777(9) 0.8047(6) 0.0238 1.0000 Uani .
C2 C 0.26295(9) 0.51120(9) 0.5928(6) 0.0244 1.0000 Uani .
C3 C 0.27731(8) 0.47740(9) 0.4396(6) 0.0216 1.0000 Uani .
C4 C 0.26063(9) 0.43938(9) 0.5044(6) 0.0247 1.0000 Uani .
C5 C 0.23063(9) 0.43456(9) 0.7150(6) 0.0257 1.0000 Uani .
C6 C 0.21715(9) 0.46909(10) 0.8633(6) 0.0266 1.0000 Uani .
O7 O 0.27743(6) 0.54825(6) 0.5407(5) 0.0261 1.0000 Uani D
O8 O 0.27434(6) 0.40766(6) 0.3507(5) 0.0284 1.0000 Uani D
O9 O 0.18803(6) 0.46352(7) 1.0616(5) 0.0315 1.0000 Uani D
C10 C 0.22027(9) 0.54339(10) 0.9632(7) 0.0272 1.0000 Uani .
N11 N 0.19235(8) 0.54105(9) 1.1526(6) 0.0325 1.0000 Uani .
O12 O 0.18674(7) 0.57808(8) 1.2978(5) 0.0408 1.0000 Uani .
C13 C 0.14911(10) 0.57628(13) 1.4541(8) 0.0443 1.0000 Uani .
C14 C 0.11327(10) 0.57880(10) 1.2590(7) 0.0297 1.0000 Uani .
C15 C 0.09014(11) 0.54525(10) 1.1934(10) 0.0437 1.0000 Uani .
C16 C 0.05753(11) 0.54838(12) 1.0083(12) 0.0561 1.0000 Uani .
C17 C 0.04823(11) 0.58475(13) 0.8839(9) 0.0467 1.0000 Uani .
C18 C 0.07042(11) 0.61798(11) 0.9494(9) 0.0421 1.0000 Uani .
C19 C 0.10240(10) 0.61524(9) 1.1333(8) 0.0348 1.0000 Uani .
C20 C 0.30774(9) 0.48100(9) 0.2161(6) 0.0240 1.0000 Uani .
N21 N 0.32331(7) 0.51538(7) 0.1557(5) 0.0236 1.0000 Uani .
O22 O 0.35035(6) 0.51280(6) -0.0740(5) 0.0270 1.0000 Uani .
C23 C 0.36499(9) 0.55279(9) -0.1434(6) 0.0280 1.0000 Uani .
C24 C 0.39419(9) 0.56905(9) 0.0741(6) 0.0245 1.0000 Uani .
C25 C 0.38917(9) 0.60754(9) 0.1918(7) 0.0258 1.0000 Uani .
C26 C 0.41680(10) 0.62297(9) 0.3841(7) 0.0303 1.0000 Uani .
C27 C 0.44974(9) 0.60012(9) 0.4696(7) 0.0279 1.0000 Uani .
C28 C 0.45481(9) 0.56150(9) 0.3534(7) 0.0259 1.0000 Uani .
C29 C 0.42777(9) 0.54634(9) 0.1591(7) 0.0262 1.0000 Uani .
C30 C 0.21319(10) 0.39549(10) 0.7831(7) 0.0310 1.0000 Uani .
N31 N 0.22016(8) 0.36483(8) 0.6210(6) 0.0333 1.0000 Uani .
O32 O 0.20209(7) 0.32937(7) 0.7287(5) 0.0391 1.0000 Uani .
C33 C 0.19693(14) 0.30188(12) 0.4923(9) 0.0516 1.0000 Uani .
C34 C 0.18722(10) 0.26061(10) 0.6074(8) 0.0359 1.0000 Uani .
C35 C 0.20828(11) 0.22737(11) 0.5062(8) 0.0409 1.0000 Uani .
C36 C 0.19910(11) 0.18874(10) 0.6026(8) 0.0402 1.0000 Uani .
C37 C 0.16899(11) 0.18337(11) 0.8003(8) 0.0398 1.0000 Uani .
C38 C 0.14794(10) 0.21626(12) 0.9070(9) 0.0439 1.0000 Uani .
C39 C 0.15680(10) 0.25462(11) 0.8064(8) 0.0389 1.0000 Uani .
H101 H 0.2331 0.5680 0.9277 0.0329 1.0000 Uiso R
H131 H 0.1491 0.5995 1.5848 0.0522 1.0000 Uiso R
H132 H 0.1484 0.5507 1.5716 0.0532 1.0000 Uiso R
H151 H 0.0970 0.5208 1.2769 0.0545 1.0000 Uiso R
H161 H 0.0422 0.5263 0.9647 0.0660 1.0000 Uiso R
H171 H 0.0268 0.5868 0.7527 0.0576 1.0000 Uiso R
H181 H 0.0632 0.6427 0.8569 0.0521 1.0000 Uiso R
H191 H 0.1173 0.6383 1.1783 0.0420 1.0000 Uiso R
H201 H 0.3155 0.4581 0.1101 0.0299 1.0000 Uiso R
H232 H 0.3780 0.5501 -0.3276 0.0332 1.0000 Uiso R
H231 H 0.3420 0.5702 -0.1649 0.0333 1.0000 Uiso R
H251 H 0.3668 0.6225 0.1337 0.0304 1.0000 Uiso R
H261 H 0.4132 0.6490 0.4600 0.0362 1.0000 Uiso R
H271 H 0.4681 0.6106 0.6073 0.0342 1.0000 Uiso R
H281 H 0.4773 0.5458 0.4072 0.0313 1.0000 Uiso R
H291 H 0.4317 0.5209 0.0767 0.0322 1.0000 Uiso R
H301 H 0.1967 0.3924 0.9498 0.0375 1.0000 Uiso R
H331 H 0.2220 0.3016 0.3750 0.0622 1.0000 Uiso R
H332 H 0.1741 0.3124 0.3716 0.0627 1.0000 Uiso R
H351 H 0.2291 0.2306 0.3668 0.0488 1.0000 Uiso R
H361 H 0.2131 0.1666 0.5312 0.0480 1.0000 Uiso R
H371 H 0.1632 0.1572 0.8640 0.0467 1.0000 Uiso R
H381 H 0.1286 0.2124 1.0504 0.0543 1.0000 Uiso R
H391 H 0.1422 0.2769 0.8764 0.0474 1.0000 Uiso R
H81 H 0.2627(10) 0.3868(8) 0.395(9) 0.0425 1.0000 Uiso D
H91 H 0.1826(12) 0.4841(9) 1.154(9) 0.0489 1.0000 Uiso D
H71 H 0.2925(10) 0.5469(12) 0.400(6) 0.0406 1.0000 Uiso D

loop_
_atom_site_aniso_label
_atom_site_aniso_U_11
_atom_site_aniso_U_22
_atom_site_aniso_U_33
_atom_site_aniso_U_23
_atom_site_aniso_U_13
_atom_site_aniso_U_12
C1 0.0224(14) 0.0324(16) 0.0167(13) 0.0005(13) -0.0067(12) 0.0024(12)
C2 0.0268(15) 0.0269(15) 0.0194(14) 0.0013(12) -0.0070(13) -0.0003(12)
C3 0.0199(14) 0.0298(15) 0.0150(13) 0.0013(12) -0.0046(12) -0.0012(11)
C4 0.0272(15) 0.0304(16) 0.0165(13) -0.0012(13) -0.0064(12) 0.0019(12)
C5 0.0261(15) 0.0316(16) 0.0195(14) 0.0035(13) -0.0045(13) -0.0021(12)
C6 0.0224(15) 0.0421(18) 0.0152(14) 0.0048(13) -0.0067(12) 0.0000(13)
O7 0.0283(11) 0.0265(10) 0.0235(10) 0.0001(9) 0.0010(9) -0.0032(9)
O8 0.0315(11) 0.0252(11) 0.0285(11) 0.0017(10) 0.0011(10) -0.0025(9)
O9 0.0268(11) 0.0462(14) 0.0213(10) 0.0002(11) 0.0028(9) -0.0021(10)
C10 0.0267(15) 0.0354(17) 0.0194(14) 0.0004(13) -0.0057(14) 0.0027(13)
N11 0.0287(13) 0.0456(16) 0.0231(13) -0.0059(12) -0.0037(12) 0.0076(12)
O12 0.0308(12) 0.0588(15) 0.0328(12) -0.0180(12) -0.0011(10) 0.0087(11)
C13 0.0355(18) 0.073(3) 0.0244(16) -0.0049(17) 0.0050(16) 0.0184(18)
C14 0.0331(16) 0.0359(17) 0.0202(14) 0.0013(14) 0.0076(13) 0.0086(13)
C15 0.039(2) 0.0288(17) 0.063(2) 0.0114(18) 0.0102(19) 0.0049(14)
C16 0.036(2) 0.042(2) 0.090(3) -0.019(2) 0.010(2) -0.0052(16)
C17 0.0318(18) 0.068(3) 0.041(2) -0.010(2) 0.0005(16) 0.0106(18)
C18 0.0419(19) 0.0409(19) 0.043(2) 0.0132(17) 0.0053(18) 0.0123(16)
C19 0.0357(18) 0.0260(16) 0.043(2) -0.0011(15) 0.0081(17) 0.0015(13)
C20 0.0235(15) 0.0301(15) 0.0184(13) 0.0013(13) -0.0055(12) 0.0026(12)
N21 0.0242(12) 0.0317(13) 0.0150(11) 0.0021(10) -0.0026(11) 0.0001(10)
O22 0.0291(11) 0.0298(11) 0.0222(10) -0.0017(9) 0.0039(9) -0.0047(9)
C23 0.0292(16) 0.0344(16) 0.0205(14) 0.0040(14) 0.0026(13) -0.0039(13)
C24 0.0265(15) 0.0292(15) 0.0177(13) 0.0025(13) 0.0063(12) -0.0043(12)
C25 0.0267(15) 0.0269(15) 0.0239(15) 0.0022(13) -0.0004(13) 0.0033(12)
C26 0.0353(17) 0.0265(15) 0.0289(16) -0.0050(14) 0.0051(15) -0.0042(13)
C27 0.0263(15) 0.0338(17) 0.0234(15) -0.0003(14) -0.0024(13) -0.0051(13)
C28 0.0215(14) 0.0301(16) 0.0261(15) 0.0041(13) 0.0000(13) 0.0013(12)
C29 0.0304(15) 0.0228(14) 0.0252(15) -0.0002(13) 0.0058(14) -0.0018(13)
C30 0.0306(16) 0.0381(18) 0.0242(15) 0.0048(14) -0.0054(14) -0.0022(14)
N31 0.0356(15) 0.0309(14) 0.0335(15) 0.0065(13) -0.0025(13) -0.0066(11)
O32 0.0507(14) 0.0338(12) 0.0329(12) 0.0069(11) -0.0016(11) -0.0110(11)
C33 0.076(3) 0.042(2) 0.037(2) 0.0058(18) -0.007(2) -0.0105(19)
C34 0.0389(18) 0.0365(18) 0.0323(17) 0.0022(16) -0.0070(15) -0.0072(14)
C35 0.0370(18) 0.046(2) 0.0398(19) 0.0024(17) 0.0063(17) -0.0043(15)
C36 0.043(2) 0.0352(18) 0.042(2) 0.0027(17) 0.0001(18) 0.0027(15)
C37 0.046(2) 0.0362(19) 0.0371(19) 0.0071(16) -0.0034(17) -0.0127(16)
C38 0.0295(17) 0.056(2) 0.046(2) 0.005(2) 0.0033(17) -0.0099(16)
C39 0.0357(18) 0.0398(19) 0.0411(19) 0.0010(17) -0.0035(17) -0.0014(15)

loop_
_atom_type_symbol
_atom_type_scat_dispersion_real
_atom_type_scat_dispersion_imag
_atom_type_scat_Cromer_Mann_a1
_atom_type_scat_Cromer_Mann_b1
_atom_type_scat_Cromer_Mann_a2
_atom_type_scat_Cromer_Mann_b2
_atom_type_scat_Cromer_Mann_a3
_atom_type_scat_Cromer_Mann_b3
_atom_type_scat_Cromer_Mann_a4
_atom_type_scat_Cromer_Mann_b4
_atom_type_scat_Cromer_Mann_c
_atom_type_scat_source
C 0.0181 0.0091 2.3100 20.8439 1.0200 10.2075 1.5886 0.5687 0.8650 51.6512 0.2156 'International Tables Vol C 4.2.6.8 and 6.1.1.4'
H 0.0000 0.0000 0.4930 10.5109 0.3229 26.1257 0.1402 3.1424 0.0408 57.7998 0.0030 'International Tables Vol C 4.2.6.8 and 6.1.1.4'
N 0.0311 0.0180 12.2126 0.0057 3.1322 9.8933 2.0125 28.9975 1.1663 0.5826 -11.5290 'International Tables Vol C 4.2.6.8 and 6.1.1.4'
O 0.0492 0.0322 3.0485 13.2771 2.2868 5.7011 1.5463 0.3239 0.8670 32.9089 0.2508 'International Tables Vol C 4.2.6.8 and 6.1.1.4'

loop_
_geom_angle_atom_site_label_1
_geom_angle_atom_site_label_2
_geom_angle_atom_site_label_3
_geom_angle
_geom_angle_publ_flag
C2 C1 C6 118.0(3) yes
C2 C1 C10 119.5(3) yes
C6 C1 C10 122.4(3) yes
C1 C2 C3 121.9(3) yes
C1 C2 O7 117.0(3) yes
C3 C2 O7 121.0(3) yes
C2 C3 C4 118.1(3) yes
C2 C3 C20 122.0(3) yes
C4 C3 C20 119.9(3) yes
C3 C4 C5 121.9(3) yes
C3 C4 O8 116.8(3) yes
C5 C4 O8 121.2(3) yes
C4 C5 C6 118.2(3) yes
C4 C5 C30 122.3(3) yes
C6 C5 C30 119.4(3) yes
C1 C6 C5 121.8(3) yes
C1 C6 O9 121.4(3) yes
C5 C6 O9 116.8(3) yes
C2 O7 H71 108(3) no
C4 O8 H81 112(3) no
C6 O9 H91 114(3) no
C1 C10 N11 120.4(3) yes
C1 C10 H101 119.4 no
N11 C10 H101 120.2 no
C10 N11 O12 111.8(3) yes
N11 O12 C13 108.5(3) yes
O12 C13 C14 112.3(3) yes
O12 C13 H131 106.2 no
C14 C13 H131 109.4 no
O12 C13 H132 109.0 no
C14 C13 H132 110.9 no
H131 C13 H132 108.9 no
C13 C14 C15 121.9(3) yes
C13 C14 C19 120.6(3) yes
C15 C14 C19 117.5(3) yes
C14 C15 C16 120.6(3) yes
C14 C15 H151 118.3 no
C16 C15 H151 121.1 no
C15 C16 C17 120.2(3) yes
C15 C16 H161 120.8 no
C17 C16 H161 119.0 no
C16 C17 C18 119.7(4) yes
C16 C17 H171 120.5 no
C18 C17 H171 119.7 no
C17 C18 C19 120.4(3) yes
C17 C18 H181 117.3 no
C19 C18 H181 122.3 no
C14 C19 C18 121.5(3) yes
C14 C19 H191 118.8 no
C18 C19 H191 119.7 no
C3 C20 N21 120.6(3) yes
C3 C20 H201 119.9 no
N21 C20 H201 119.5 no
C20 N21 O22 111.8(2) yes
N21 O22 C23 109.2(2) yes
O22 C23 C24 113.3(2) yes
O22 C23 H232 105.3 no
C24 C23 H232 110.1 no
O22 C23 H231 107.9 no
C24 C23 H231 111.5 no
H232 C23 H231 108.5 no
C23 C24 C25 121.0(3) yes
C23 C24 C29 120.7(3) yes
C25 C24 C29 118.3(3) yes
C24 C25 C26 120.9(3) yes
C24 C25 H251 117.9 no
C26 C25 H251 121.2 no
C25 C26 C27 120.4(3) yes
C25 C26 H261 119.9 no
C27 C26 H261 119.6 no
C26 C27 C28 118.9(3) yes
C26 C27 H271 119.8 no
C28 C27 H271 121.3 no
C27 C28 C29 120.8(3) yes
C27 C28 H281 119.8 no
C29 C28 H281 119.4 no
C24 C29 C28 120.6(3) yes
C24 C29 H291 118.6 no
C28 C29 H291 120.7 no
C5 C30 N31 120.3(3) yes
C5 C30 H301 120.1 no
N31 C30 H301 119.6 no
C30 N31 O32 112.0(3) yes
N31 O32 C33 107.9(3) yes
O32 C33 C34 109.3(3) yes
O32 C33 H331 108.9 no
C34 C33 H331 111.5 no
O32 C33 H332 107.3 no
C34 C33 H332 110.7 no
H331 C33 H332 109.0 no
C33 C34 C35 119.7(3) yes
C33 C34 C39 121.6(3) yes
C35 C34 C39 118.7(3) yes
C34 C35 C36 120.8(3) yes
C34 C35 H351 120.4 no
C36 C35 H351 118.8 no
C35 C36 C37 119.7(3) yes
C35 C36 H361 120.1 no
C37 C36 H361 120.2 no
C36 C37 C38 120.3(3) yes
C36 C37 H371 118.8 no
C38 C37 H371 120.9 no
C37 C38 C39 119.6(3) yes
C37 C38 H381 119.6 no
C39 C38 H381 120.8 no
C38 C39 C34 120.8(3) yes
C38 C39 H391 119.6 no
C34 C39 H391 119.7 no

loop_
_geom_bond_atom_site_label_1
_geom_bond_atom_site_label_2
_geom_bond_distance
_geom_bond_publ_flag
C1 C2 1.405(4) yes
C1 C6 1.408(4) yes
C1 C10 1.450(4) yes
C2 C3 1.408(4) yes
C2 O7 1.339(4) yes
C3 C4 1.407(4) yes
C3 C20 1.450(4) yes
C4 C5 1.402(4) yes
C4 O8 1.348(4) yes
C5 C6 1.406(4) yes
C5 C30 1.451(4) yes
C6 O9 1.345(4) yes
O7 H71 0.824(18) no
O8 H81 0.816(18) no
O9 H91 0.825(18) no
C10 N11 1.278(4) yes
C10 H101 0.934 no
N11 O12 1.411(4) yes
O12 C13 1.442(4) yes
C13 C14 1.494(5) yes
C13 H131 0.979 no
C13 H132 1.006 no
C14 C15 1.383(5) yes
C14 C19 1.387(5) yes
C15 C16 1.383(6) yes
C15 H151 0.926 no
C16 C17 1.370(6) yes
C16 H161 0.914 no
C17 C18 1.357(5) yes
C17 H171 0.938 no
C18 C19 1.363(5) yes
C18 H181 0.955 no
C19 H191 0.933 no
C20 N21 1.280(4) yes
C20 H201 0.939 no
N21 O22 1.394(3) yes
O22 C23 1.446(4) yes
C23 C24 1.497(4) yes
C23 H232 0.961 no
C23 H231 0.958 no
C24 C25 1.396(4) yes
C24 C29 1.398(4) yes
C25 C26 1.376(4) yes
C25 H251 0.930 no
C26 C27 1.385(4) yes
C26 H261 0.940 no
C27 C28 1.398(4) yes
C27 H271 0.947 no
C28 C29 1.365(4) yes
C28 H281 0.942 no
C29 H291 0.934 no
C30 N31 1.284(4) yes
C30 H301 0.952 no
N31 O32 1.409(3) yes
O32 C33 1.435(5) yes
C33 C34 1.501(5) yes
C33 H331 0.993 no
C33 H332 1.003 no
C34 C35 1.384(5) yes
C34 C39 1.380(5) yes
C35 C36 1.388(5) yes
C35 H351 0.952 no
C36 C37 1.366(5) yes
C36 H361 0.928 no
C37 C38 1.384(5) yes
C37 H371 0.935 no
C38 C39 1.384(5) yes
C38 H381 0.932 no
C39 H391 0.940 no

loop_
_geom_hbond_atom_site_label_D
_geom_hbond_atom_site_label_H
_geom_hbond_atom_site_label_A
_geom_hbond_angle_DHA
_geom_hbond_distance_DH
_geom_hbond_distance_HA
_geom_hbond_distance_DA
_geom_hbond_publ_flag
O8 H81 N31 144(4) 0.816 1.901 2.607(5) yes
O9 H91 N11 141(4) 0.825 1.912 2.604(5) yes
O7 H71 N21 148(4) 0.824 1.846 2.584(5) yes
